data_4315413
loop_
_publ_author_name
'Abdurrahman C. Atesin'
'Jing Zhang'
'Tulaza Vaidya'
'William W. Brennessel'
'Alison J. Frontier'
'Richard Eisenberg'

_publ_section_title
;
 Synthesis, Characterization, and Catalytic Properties of New
 Electrophilic Iridium(III) Complexes Containing the
 (R)-(+)-2,2'-Bis(diphenylphosphino)-1,1'-binaphthyl Ligand
;
_journal_name_full 'Inorganic Chemistry'
_journal_page_first 4331
_journal_page_last 4342
_journal_paper_doi 10.1021/ic100300y
_journal_volume 49
_journal_year 2010
_chemical_absolute_configuration ad
_chemical_formula_moiety 'C46 H35 I2 Ir O P2, C H2 Cl2, C4 H10 O'
_chemical_formula_sum 'C51 H47 Cl2 I2 Ir O2 P2'
_chemical_formula_weight 1270.73
_chemical_name_common 4b
_chemical_name_systematic
; 
 ? 
;
_space_group_IT_number 19
_symmetry_cell_setting orthorhombic
_symmetry_space_group_name_Hall 'P 2ac 2ab'
_symmetry_space_group_name_H-M 'P 21 21 21'
_atom_sites_solution_hydrogens geom
_atom_sites_solution_primary direct
_atom_sites_solution_secondary difmap
_audit_creation_method SHELXL-97
_cell_angle_alpha 90.00
_cell_angle_beta 90.00
_cell_angle_gamma 90.00
_cell_formula_units_Z 4
_cell_length_a 12.2235(15)
_cell_length_b 14.4669(18)
_cell_length_c 26.899(3)
_cell_measurement_reflns_used 3865
_cell_measurement_temperature 100.0(1)
_cell_measurement_theta_max 30.47
_cell_measurement_theta_min 2.18
_cell_volume 4756.7(10)
_computing_cell_refinement 'SAINT (Bruker, 2003)'
_computing_data_collection 'APEX2 (Bruker, 2004)'
_computing_data_reduction 'SAINT (Bruker, 2003)'
_computing_molecular_graphics 'SHELXTL (Sheldrick, 2008)'
_computing_publication_material 'SHELXTL (Sheldrick, 2008)'
_computing_structure_refinement 'SHELXL-97 (Sheldrick, 2008)'
_computing_structure_solution 'SIR97 (Altomare et al., 1999)'
_diffrn_ambient_temperature 100.0(1)
_diffrn_measured_fraction_theta_full 0.996
_diffrn_measured_fraction_theta_max 0.996
_diffrn_measurement_device_type 'Bruker SMART APEX II CCD Platform'
_diffrn_measurement_method 'area detector, \w scans per \f'
_diffrn_radiation_monochromator graphite
_diffrn_radiation_source 'fine-focus sealed tube'
_diffrn_radiation_type MoK\a
_diffrn_radiation_wavelength 0.71073
_diffrn_reflns_av_R_equivalents 0.0434
_diffrn_reflns_av_sigmaI/netI 0.0343
_diffrn_reflns_limit_h_max 17
_diffrn_reflns_limit_h_min -17
_diffrn_reflns_limit_k_max 20
_diffrn_reflns_limit_k_min -20
_diffrn_reflns_limit_l_max 38
_diffrn_reflns_limit_l_min -38
_diffrn_reflns_number 74776
_diffrn_reflns_theta_full 30.51
_diffrn_reflns_theta_max 30.51
_diffrn_reflns_theta_min 1.60
_exptl_absorpt_coefficient_mu 4.324
_exptl_absorpt_correction_T_max 0.5950
_exptl_absorpt_correction_T_min 0.2704
_exptl_absorpt_correction_type multi-scan
_exptl_absorpt_process_details 'SADABS (Sheldrick, 2008)'
_exptl_crystal_colour yellow
_exptl_crystal_density_diffrn 1.774
_exptl_crystal_density_method 'not measured'
_exptl_crystal_description block
_exptl_crystal_F_000 2464
_exptl_crystal_size_max 0.38
_exptl_crystal_size_mid 0.26
_exptl_crystal_size_min 0.12
_refine_diff_density_max 3.659
_refine_diff_density_min -1.352
_refine_diff_density_rms 0.139
_refine_ls_abs_structure_details 'Flack H D (1983), 6422 Friedel pairs, Acta Cryst. A39, 876-881'
_refine_ls_abs_structure_Flack 0.000(4)
_refine_ls_extinction_method none
_refine_ls_goodness_of_fit_ref 1.045
_refine_ls_hydrogen_treatment constr
_refine_ls_matrix_type full
_refine_ls_number_parameters 517
_refine_ls_number_reflns 14345
_refine_ls_number_restraints 3
_refine_ls_restrained_S_all 1.045
_refine_ls_R_factor_all 0.0383
_refine_ls_R_factor_gt 0.0326
_refine_ls_shift/su_max 0.004
_refine_ls_shift/su_mean 0.000
_refine_ls_structure_factor_coef Fsqd
_refine_ls_weighting_details 'calc w=1/[\s^2^(Fo^2^)+(0.0368P)^2^+11.5586P] where P=(Fo^2^+2Fc^2^)/3'
_refine_ls_weighting_scheme calc
_refine_ls_wR_factor_gt 0.0784
_refine_ls_wR_factor_ref 0.0800
_reflns_number_gt 12949
_reflns_number_total 14345
_reflns_threshold_expression >2sigma(I)
_cod_data_source_file ic100300y_si_001_1.cif
_cod_data_source_block 4b
_cod_database_code 4315413

loop_
_symmetry_equiv_pos_as_xyz
'x, y, z'
'-x+1/2, -y, z+1/2'
'-x, y+1/2, -z+1/2'
'x+1/2, -y+1/2, -z'

loop_
_atom_site_label
_atom_site_type_symbol
_atom_site_fract_x
_atom_site_fract_y
_atom_site_fract_z
_atom_site_U_iso_or_equiv
_atom_site_adp_type
_atom_site_occupancy
_atom_site_symmetry_multiplicity
_atom_site_calc_flag
_atom_site_refinement_flags
_atom_site_disorder_assembly
_atom_site_disorder_group
Ir1 Ir 0.745256(14) 0.626381(11) 0.721276(5) 0.01644(4) Uani 1 1 d . . .
I1 I 0.52674(2) 0.56960(2) 0.708456(12) 0.02688(7) Uani 1 1 d . . .
I2 I 0.74580(3) 0.53682(2) 0.810989(10) 0.02635(6) Uani 1 1 d . . .
C1 C 0.6757(4) 0.7222(4) 0.76049(19) 0.0251(10) Uani 1 1 d . . .
O1 O 0.6455(3) 0.7673(3) 0.78621(13) 0.0385(10) Uani 1 1 d . . .
P1 P 0.84750(9) 0.50021(8) 0.68581(4) 0.0172(2) Uani 1 1 d . . .
P2 P 0.75415(10) 0.70789(7) 0.64724(3) 0.01551(17) Uani 1 1 d . . .
C2 C 0.8910(4) 0.6978(4) 0.7456(2) 0.0273(11) Uani 1 1 d . . .
H2A H 0.9536 0.6773 0.7257 0.041 Uiso 1 1 calc R . .
H2B H 0.9045 0.6840 0.7807 0.041 Uiso 1 1 calc R . .
H2C H 0.8810 0.7646 0.7414 0.041 Uiso 1 1 calc R . .
C3 C 0.7933(4) 0.3870(3) 0.70308(18) 0.0208(9) Uani 1 1 d . . .
C4 C 0.6842(4) 0.3650(4) 0.6923(2) 0.0327(12) Uani 1 1 d . . .
H4A H 0.6389 0.4090 0.6761 0.039 Uiso 1 1 calc R . .
C5 C 0.6421(4) 0.2792(4) 0.7050(2) 0.0350(12) Uani 1 1 d . . .
H5A H 0.5680 0.2649 0.6977 0.042 Uiso 1 1 calc R . .
C6 C 0.7073(4) 0.2142(4) 0.7284(2) 0.0257(10) Uani 1 1 d . . .
H6A H 0.6783 0.1555 0.7371 0.031 Uiso 1 1 calc R . .
C7 C 0.8133(5) 0.2355(4) 0.7388(2) 0.0260(11) Uani 1 1 d . . .
H7A H 0.8581 0.1909 0.7549 0.031 Uiso 1 1 calc R . .
C8 C 0.8577(4) 0.3213(3) 0.72639(18) 0.0224(9) Uani 1 1 d . . .
H8A H 0.9320 0.3345 0.7339 0.027 Uiso 1 1 calc R . .
C9 C 0.9910(4) 0.4898(3) 0.70534(18) 0.0212(9) Uani 1 1 d . . .
C10 C 1.0677(4) 0.4510(4) 0.6732(2) 0.0283(11) Uani 1 1 d . . .
H10A H 1.0466 0.4327 0.6407 0.034 Uiso 1 1 calc R . .
C11 C 1.1743(4) 0.4391(4) 0.6888(2) 0.0347(13) Uani 1 1 d . . .
H11A H 1.2260 0.4125 0.6666 0.042 Uiso 1 1 calc R . .
C12 C 1.2075(4) 0.4646(4) 0.7354(2) 0.0323(12) Uani 1 1 d . . .
H12A H 1.2818 0.4578 0.7451 0.039 Uiso 1 1 calc R . .
C13 C 1.1305(4) 0.5006(4) 0.7681(2) 0.0267(10) Uani 1 1 d . . .
H13A H 1.1518 0.5169 0.8010 0.032 Uiso 1 1 calc R . .
C14 C 1.0230(4) 0.5131(3) 0.75332(18) 0.0223(9) Uani 1 1 d . . .
H14A H 0.9709 0.5375 0.7760 0.027 Uiso 1 1 calc R . .
C15 C 0.9032(3) 0.5669(3) 0.58960(15) 0.0140(8) Uani 1 1 d . . .
C16 C 0.8564(3) 0.4960(3) 0.61726(16) 0.0171(8) Uani 1 1 d . . .
C17 C 0.8109(4) 0.4191(3) 0.59274(18) 0.0232(9) Uani 1 1 d . . .
H17A H 0.7829 0.3692 0.6119 0.028 Uiso 1 1 calc R . .
C18 C 0.8059(4) 0.4143(3) 0.54155(18) 0.0248(10) Uani 1 1 d . . .
H18A H 0.7737 0.3621 0.5259 0.030 Uiso 1 1 calc R . .
C19 C 0.8411(4) 0.4857(4) 0.45957(19) 0.0288(11) Uani 1 1 d . . .
H19A H 0.8046 0.4360 0.4435 0.035 Uiso 1 1 calc R . .
C20 C 0.8850(4) 0.5541(4) 0.43188(18) 0.0286(11) Uani 1 1 d . . .
H20A H 0.8801 0.5517 0.3967 0.034 Uiso 1 1 calc R . .
C21 C 0.9380(4) 0.6290(4) 0.45510(17) 0.0247(9) Uani 1 1 d . . .
H21A H 0.9696 0.6765 0.4354 0.030 Uiso 1 1 calc R . .
C22 C 0.9443(4) 0.6336(3) 0.50588(16) 0.0182(8) Uani 1 1 d . . .
H22A H 0.9793 0.6851 0.5209 0.022 Uiso 1 1 calc R . .
C23 C 0.8999(4) 0.5632(4) 0.53650(17) 0.0171(9) Uani 1 1 d . . .
C24 C 0.8484(4) 0.4865(3) 0.51259(18) 0.0219(9) Uani 1 1 d . . .
C25 C 0.9586(4) 0.6501(3) 0.61168(15) 0.0166(8) Uani 1 1 d . . .
C26 C 0.8999(3) 0.7226(3) 0.63312(16) 0.0148(7) Uani 1 1 d . . .
C27 C 0.9557(4) 0.8016(3) 0.65189(17) 0.0216(9) Uani 1 1 d . . .
H27A H 0.9152 0.8508 0.6664 0.026 Uiso 1 1 calc R . .
C28 C 1.0663(4) 0.8072(3) 0.64925(17) 0.0229(9) Uani 1 1 d . . .
H28A H 1.1022 0.8608 0.6614 0.028 Uiso 1 1 calc R . .
C29 C 1.2444(5) 0.7387(3) 0.62890(16) 0.0266(9) Uani 1 1 d . . .
H29A H 1.2802 0.7903 0.6435 0.032 Uiso 1 1 calc R . .
C30 C 1.3056(4) 0.6687(4) 0.60818(19) 0.0277(11) Uani 1 1 d . . .
H30A H 1.3832 0.6718 0.6091 0.033 Uiso 1 1 calc R . .
C31 C 1.2536(5) 0.5927(3) 0.58572(17) 0.0253(8) Uani 1 1 d . . .
H31A H 1.2960 0.5456 0.5704 0.030 Uiso 1 1 calc R . .
C32 C 1.1403(4) 0.5867(3) 0.58596(17) 0.0211(9) Uani 1 1 d . . .
H32A H 1.1055 0.5353 0.5707 0.025 Uiso 1 1 calc R . .
C33 C 1.0751(3) 0.6568(3) 0.60893(15) 0.0154(8) Uani 1 1 d . . .
C34 C 1.1292(4) 0.7347(3) 0.62871(16) 0.0201(9) Uani 1 1 d . . .
C35 C 0.6926(3) 0.6693(3) 0.58856(16) 0.0164(8) Uani 1 1 d . . .
C36 C 0.7127(4) 0.7253(3) 0.54709(17) 0.0203(9) Uani 1 1 d . . .
H36A H 0.7571 0.7788 0.5503 0.024 Uiso 1 1 calc R . .
C37 C 0.6677(4) 0.7026(4) 0.50107(18) 0.0249(10) Uani 1 1 d . . .
H37A H 0.6831 0.7398 0.4728 0.030 Uiso 1 1 calc R . .
C38 C 0.6009(4) 0.6264(4) 0.49649(19) 0.0284(10) Uani 1 1 d . . .
H38A H 0.5692 0.6118 0.4652 0.034 Uiso 1 1 calc R . .
C39 C 0.5800(4) 0.5716(4) 0.5372(2) 0.0287(11) Uani 1 1 d . . .
H39A H 0.5340 0.5191 0.5338 0.034 Uiso 1 1 calc R . .
C40 C 0.6262(4) 0.5925(4) 0.58362(18) 0.0222(10) Uani 1 1 d . . .
H40A H 0.6119 0.5541 0.6115 0.027 Uiso 1 1 calc R . .
C41 C 0.6915(4) 0.8229(3) 0.65077(17) 0.0207(9) Uani 1 1 d . . .
C42 C 0.5897(4) 0.8280(4) 0.67474(18) 0.0238(10) Uani 1 1 d . . .
H42A H 0.5583 0.7739 0.6888 0.029 Uiso 1 1 calc R . .
C43 C 0.5346(4) 0.9117(4) 0.67797(19) 0.0285(11) Uani 1 1 d . . .
H43A H 0.4664 0.9150 0.6947 0.034 Uiso 1 1 calc R . .
C44 C 0.5791(5) 0.9901(4) 0.6568(2) 0.0320(12) Uani 1 1 d . . .
H44A H 0.5426 1.0478 0.6600 0.038 Uiso 1 1 calc R . .
C45 C 0.6754(5) 0.9850(4) 0.6312(2) 0.0296(11) Uani 1 1 d . . .
H45A H 0.7044 1.0388 0.6158 0.036 Uiso 1 1 calc R . .
C46 C 0.7317(4) 0.9011(3) 0.62746(18) 0.0252(10) Uani 1 1 d . . .
H46A H 0.7977 0.8978 0.6089 0.030 Uiso 1 1 calc R . .
C47 C 1.0044(10) 0.1173(7) 0.5786(5) 0.098(4) Uani 1 1 d . . .
H47A H 1.0603 0.0772 0.5942 0.118 Uiso 1 1 calc R . .
H47B H 1.0414 0.1569 0.5537 0.118 Uiso 1 1 calc R . .
Cl1 Cl 0.9025(3) 0.04626(19) 0.54799(13) 0.1048(11) Uani 1 1 d . . .
Cl2 Cl 0.9440(3) 0.1864(2) 0.62373(10) 0.1041(11) Uani 1 1 d . . .
C48 C 1.1775(11) 0.3240(10) 0.5508(5) 0.116(4) Uiso 1 1 d D . .
H48A H 1.2031 0.3835 0.5636 0.174 Uiso 1 1 calc R . .
H48B H 1.2372 0.2789 0.5522 0.174 Uiso 1 1 calc R . .
H48C H 1.1162 0.3020 0.5711 0.174 Uiso 1 1 calc R . .
C49 C 1.1387(14) 0.3359(10) 0.4955(6) 0.156(7) Uiso 1 1 d D . .
H49A H 1.0924 0.3918 0.4926 0.187 Uiso 1 1 calc R . .
H49B H 1.2031 0.3439 0.4736 0.187 Uiso 1 1 calc R . .
O2 O 1.0815(8) 0.2609(7) 0.4814(3) 0.125(3) Uiso 1 1 d D . .
C50 C 1.0527(11) 0.2700(9) 0.4331(4) 0.110(4) Uiso 1 1 d D . .
H50A H 1.1190 0.2740 0.4120 0.132 Uiso 1 1 calc R . .
H50B H 1.0094 0.3271 0.4283 0.132 Uiso 1 1 calc R . .
C51 C 0.9825(15) 0.1828(11) 0.4179(6) 0.162(7) Uiso 1 1 d D . .
H51A H 0.9560 0.1902 0.3838 0.242 Uiso 1 1 calc R . .
H51B H 0.9200 0.1769 0.4405 0.242 Uiso 1 1 calc R . .
H51C H 1.0280 0.1271 0.4201 0.242 Uiso 1 1 calc R . .

loop_
_atom_site_aniso_label
_atom_site_aniso_U_11
_atom_site_aniso_U_22
_atom_site_aniso_U_33
_atom_site_aniso_U_23
_atom_site_aniso_U_13
_atom_site_aniso_U_12
Ir1 0.01315(6) 0.02400(7) 0.01218(6) 0.00259(5) 0.00080(7) 0.00049(7)
I1 0.01654(13) 0.04172(17) 0.02239(14) 0.00465(13) 0.00046(11) -0.00420(12)
I2 0.02386(13) 0.03849(15) 0.01671(11) 0.00986(10) 0.00040(14) -0.00588(16)
C1 0.020(2) 0.031(3) 0.024(2) 0.003(2) -0.0076(18) 0.0005(19)
O1 0.0167(15) 0.089(3) 0.0099(16) -0.0119(19) 0.0036(13) -0.0156(19)
P1 0.0141(5) 0.0202(5) 0.0173(5) 0.0064(4) 0.0000(4) 0.0004(4)
P2 0.0160(4) 0.0176(4) 0.0129(4) 0.0005(3) 0.0008(5) 0.0036(5)
C2 0.025(2) 0.028(3) 0.029(3) 0.012(2) 0.010(2) 0.010(2)
C3 0.0196(19) 0.022(2) 0.021(2) 0.0071(18) 0.0021(16) -0.0001(16)
C4 0.022(2) 0.028(3) 0.049(3) 0.013(3) 0.000(2) 0.000(2)
C5 0.017(2) 0.035(3) 0.053(3) 0.009(3) 0.004(2) -0.006(2)
C6 0.029(2) 0.018(2) 0.029(3) 0.004(2) 0.003(2) -0.0018(18)
C7 0.035(3) 0.016(2) 0.026(2) 0.0024(18) -0.003(2) 0.0004(19)
C8 0.024(2) 0.020(2) 0.023(2) 0.0001(18) 0.0009(18) -0.0005(17)
C9 0.019(2) 0.023(2) 0.022(2) 0.0078(17) -0.0002(17) -0.0020(16)
C10 0.021(2) 0.039(3) 0.025(2) 0.011(2) 0.0021(18) 0.005(2)
C11 0.021(2) 0.044(3) 0.039(3) 0.015(3) 0.008(2) 0.014(2)
C12 0.019(2) 0.027(3) 0.051(3) 0.015(2) -0.009(2) -0.0013(19)
C13 0.023(2) 0.025(2) 0.032(3) 0.008(2) -0.0082(19) -0.0036(18)
C14 0.017(2) 0.024(2) 0.026(2) 0.0101(18) -0.0039(18) 0.0004(18)
C15 0.0117(17) 0.0169(19) 0.0136(18) -0.0003(16) 0.0003(14) 0.0016(15)
C16 0.0145(18) 0.020(2) 0.0167(19) 0.0046(16) -0.0007(15) 0.0010(16)
C17 0.028(2) 0.017(2) 0.024(2) 0.0016(18) -0.0011(18) -0.0007(18)
C18 0.027(2) 0.022(2) 0.025(2) -0.0054(19) -0.0020(18) -0.0042(19)
C19 0.030(3) 0.035(3) 0.021(2) -0.013(2) -0.007(2) 0.002(2)
C20 0.025(2) 0.043(3) 0.017(2) -0.008(2) -0.0017(18) 0.000(2)
C21 0.023(2) 0.036(3) 0.016(2) 0.002(2) 0.0035(16) 0.001(2)
C22 0.0191(19) 0.022(2) 0.0139(18) 0.0017(17) 0.0038(15) 0.0004(17)
C23 0.0164(19) 0.022(2) 0.0126(19) -0.0004(18) -0.0006(15) 0.0022(17)
C24 0.021(2) 0.024(2) 0.021(2) -0.0056(17) -0.0004(17) 0.0016(18)
C25 0.0179(19) 0.018(2) 0.0136(18) 0.0024(15) -0.0006(15) -0.0007(15)
C26 0.0142(18) 0.0147(19) 0.0154(18) -0.0009(15) 0.0001(15) 0.0017(15)
C27 0.026(2) 0.022(2) 0.017(2) -0.0038(17) -0.0037(17) 0.0003(18)
C28 0.028(2) 0.023(2) 0.018(2) -0.0029(17) -0.0011(18) -0.0075(18)
C29 0.021(2) 0.038(2) 0.0208(19) 0.0054(17) -0.006(2) -0.006(2)
C30 0.015(2) 0.040(3) 0.029(2) 0.013(2) -0.0013(18) -0.002(2)
C31 0.0171(19) 0.028(2) 0.031(2) 0.0061(16) 0.003(2) 0.006(2)
C32 0.019(2) 0.024(2) 0.021(2) 0.0032(18) 0.0048(16) 0.0010(17)
C33 0.0167(19) 0.0189(19) 0.0107(18) 0.0038(15) -0.0005(15) -0.0004(15)
C34 0.019(2) 0.029(2) 0.0125(19) 0.0025(17) -0.0011(16) -0.0068(17)
C35 0.0149(19) 0.018(2) 0.0157(19) 0.0005(15) 0.0006(15) 0.0058(16)
C36 0.023(2) 0.020(2) 0.018(2) 0.0016(16) -0.0006(16) 0.0002(16)
C37 0.024(2) 0.033(3) 0.017(2) 0.0053(19) -0.0014(17) 0.010(2)
C38 0.026(2) 0.039(3) 0.020(2) -0.008(2) -0.0077(18) 0.003(2)
C39 0.025(2) 0.034(3) 0.026(3) -0.008(2) -0.0018(19) -0.007(2)
C40 0.018(2) 0.029(3) 0.020(2) 0.0025(18) 0.0027(17) -0.0001(18)
C41 0.025(2) 0.021(2) 0.016(2) -0.0030(16) -0.0057(17) 0.0085(17)
C42 0.025(2) 0.030(3) 0.017(2) -0.0010(18) -0.0043(18) 0.0091(19)
C43 0.028(2) 0.033(3) 0.025(2) -0.008(2) -0.0039(19) 0.013(2)
C44 0.035(3) 0.029(3) 0.032(3) -0.010(2) -0.014(2) 0.014(2)
C45 0.039(3) 0.022(2) 0.027(2) -0.003(2) -0.010(2) 0.004(2)
C46 0.026(3) 0.024(2) 0.026(2) -0.0026(17) -0.0044(19) 0.0056(18)
C47 0.111(9) 0.062(6) 0.120(9) 0.002(6) 0.058(8) 0.021(6)
Cl1 0.132(3) 0.0713(16) 0.112(2) -0.0055(15) 0.081(2) 0.0072(16)
Cl2 0.155(3) 0.102(2) 0.0548(13) -0.0038(13) 0.0130(16) 0.056(2)

loop_
_atom_type_symbol
_atom_type_description
_atom_type_scat_dispersion_real
_atom_type_scat_dispersion_imag
_atom_type_scat_source
C C 0.0033 0.0016 'International Tables Vol C Tables 4.2.6.8 and 6.1.1.4'
H H 0.0000 0.0000 'International Tables Vol C Tables 4.2.6.8 and 6.1.1.4'
O O 0.0106 0.0060 'International Tables Vol C Tables 4.2.6.8 and 6.1.1.4'
P P 0.1023 0.0942 'International Tables Vol C Tables 4.2.6.8 and 6.1.1.4'
Cl Cl 0.1484 0.1585 'International Tables Vol C Tables 4.2.6.8 and 6.1.1.4'
I I -0.4742 1.8119 'International Tables Vol C Tables 4.2.6.8 and 6.1.1.4'
Ir Ir -1.4442 7.9887 'International Tables Vol C Tables 4.2.6.8 and 6.1.1.4'

loop_
_geom_angle_atom_site_label_1
_geom_angle_atom_site_label_2
_geom_angle_atom_site_label_3
_geom_angle
_geom_angle_site_symmetry_1
_geom_angle_site_symmetry_3
_geom_angle_publ_flag
C1 Ir1 C2 81.7(2) . . ?
C1 Ir1 P2 97.14(15) . . ?
C2 Ir1 P2 88.75(13) . . ?
C1 Ir1 P1 170.03(14) . . ?
C2 Ir1 P1 93.12(14) . . ?
P2 Ir1 P1 91.20(4) . . ?
C1 Ir1 I2 81.95(15) . . ?
C2 Ir1 I2 87.57(13) . . ?
P2 Ir1 I2 176.29(3) . . ?
P1 Ir1 I2 89.38(3) . . ?
C1 Ir1 I1 81.91(15) . . ?
C2 Ir1 I1 163.47(13) . . ?
P2 Ir1 I1 95.03(3) . . ?
P1 Ir1 I1 102.86(3) . . ?
I2 Ir1 I1 88.406(11) . . ?
O1 C1 Ir1 170.1(5) . . ?
C3 P1 C9 101.5(2) . . ?
C3 P1 C16 104.2(2) . . ?
C9 P1 C16 103.1(2) . . ?
C3 P1 Ir1 112.97(16) . . ?
C9 P1 Ir1 116.37(16) . . ?
C16 P1 Ir1 116.78(15) . . ?
C41 P2 C26 108.1(2) . . ?
C41 P2 C35 98.6(2) . . ?
C26 P2 C35 104.78(19) . . ?
C41 P2 Ir1 113.44(15) . . ?
C26 P2 Ir1 106.42(14) . . ?
C35 P2 Ir1 124.42(15) . . ?
Ir1 C2 H2A 109.5 . . ?
Ir1 C2 H2B 109.5 . . ?
H2A C2 H2B 109.5 . . ?
Ir1 C2 H2C 109.5 . . ?
H2A C2 H2C 109.5 . . ?
H2B C2 H2C 109.5 . . ?
C8 C3 C4 118.6(5) . . ?
C8 C3 P1 121.7(4) . . ?
C4 C3 P1 119.8(4) . . ?
C5 C4 C3 120.4(5) . . ?
C5 C4 H4A 119.8 . . ?
C3 C4 H4A 119.8 . . ?
C6 C5 C4 120.4(5) . . ?
C6 C5 H5A 119.8 . . ?
C4 C5 H5A 119.8 . . ?
C7 C6 C5 119.2(5) . . ?
C7 C6 H6A 120.4 . . ?
C5 C6 H6A 120.4 . . ?
C6 C7 C8 121.5(5) . . ?
C6 C7 H7A 119.2 . . ?
C8 C7 H7A 119.2 . . ?
C3 C8 C7 119.9(5) . . ?
C3 C8 H8A 120.1 . . ?
C7 C8 H8A 120.1 . . ?
C14 C9 C10 118.9(4) . . ?
C14 C9 P1 121.0(4) . . ?
C10 C9 P1 119.9(4) . . ?
C11 C10 C9 119.9(5) . . ?
C11 C10 H10A 120.1 . . ?
C9 C10 H10A 120.1 . . ?
C12 C11 C10 121.6(5) . . ?
C12 C11 H11A 119.2 . . ?
C10 C11 H11A 119.2 . . ?
C11 C12 C13 118.7(5) . . ?
C11 C12 H12A 120.6 . . ?
C13 C12 H12A 120.6 . . ?
C14 C13 C12 120.6(5) . . ?
C14 C13 H13A 119.7 . . ?
C12 C13 H13A 119.7 . . ?
C13 C14 C9 120.2(5) . . ?
C13 C14 H14A 119.9 . . ?
C9 C14 H14A 119.9 . . ?
C16 C15 C23 119.7(4) . . ?
C16 C15 C25 124.4(4) . . ?
C23 C15 C25 116.0(4) . . ?
C15 C16 C17 119.7(4) . . ?
C15 C16 P1 122.3(3) . . ?
C17 C16 P1 118.0(3) . . ?
C18 C17 C16 121.6(4) . . ?
C18 C17 H17A 119.2 . . ?
C16 C17 H17A 119.2 . . ?
C17 C18 C24 120.1(4) . . ?
C17 C18 H18A 120.0 . . ?
C24 C18 H18A 120.0 . . ?
C20 C19 C24 121.3(5) . . ?
C20 C19 H19A 119.3 . . ?
C24 C19 H19A 119.3 . . ?
C19 C20 C21 120.1(5) . . ?
C19 C20 H20A 119.9 . . ?
C21 C20 H20A 119.9 . . ?
C22 C21 C20 120.4(5) . . ?
C22 C21 H21A 119.8 . . ?
C20 C21 H21A 119.8 . . ?
C21 C22 C23 121.5(5) . . ?
C21 C22 H22A 119.2 . . ?
C23 C22 H22A 119.2 . . ?
C22 C23 C24 117.7(4) . . ?
C22 C23 C15 122.8(4) . . ?
C24 C23 C15 119.4(4) . . ?
C18 C24 C23 119.4(4) . . ?
C18 C24 C19 121.6(5) . . ?
C23 C24 C19 118.9(5) . . ?
C26 C25 C33 118.8(4) . . ?
C26 C25 C15 122.3(4) . . ?
C33 C25 C15 118.9(4) . . ?
C25 C26 C27 120.3(4) . . ?
C25 C26 P2 119.8(3) . . ?
C27 C26 P2 119.0(3) . . ?
C28 C27 C26 120.4(4) . . ?
C28 C27 H27A 119.8 . . ?
C26 C27 H27A 119.8 . . ?
C27 C28 C34 121.3(4) . . ?
C27 C28 H28A 119.4 . . ?
C34 C28 H28A 119.4 . . ?
C30 C29 C34 120.7(5) . . ?
C30 C29 H29A 119.6 . . ?
C34 C29 H29A 119.6 . . ?
C29 C30 C31 120.3(4) . . ?
C29 C30 H30A 119.9 . . ?
C31 C30 H30A 119.9 . . ?
C32 C31 C30 119.8(4) . . ?
C32 C31 H31A 120.1 . . ?
C30 C31 H31A 120.1 . . ?
C31 C32 C33 120.9(4) . . ?
C31 C32 H32A 119.6 . . ?
C33 C32 H32A 119.6 . . ?
C34 C33 C32 118.0(4) . . ?
C34 C33 C25 120.1(4) . . ?
C32 C33 C25 121.9(4) . . ?
C29 C34 C33 120.2(4) . . ?
C29 C34 C28 120.8(4) . . ?
C33 C34 C28 119.0(4) . . ?
C40 C35 C36 119.4(4) . . ?
C40 C35 P2 124.6(3) . . ?
C36 C35 P2 116.0(3) . . ?
C37 C36 C35 120.2(4) . . ?
C37 C36 H36A 119.9 . . ?
C35 C36 H36A 119.9 . . ?
C38 C37 C36 120.1(5) . . ?
C38 C37 H37A 119.9 . . ?
C36 C37 H37A 119.9 . . ?
C39 C38 C37 120.0(5) . . ?
C39 C38 H38A 120.0 . . ?
C37 C38 H38A 120.0 . . ?
C38 C39 C40 120.6(5) . . ?
C38 C39 H39A 119.7 . . ?
C40 C39 H39A 119.7 . . ?
C35 C40 C39 119.7(5) . . ?
C35 C40 H40A 120.2 . . ?
C39 C40 H40A 120.2 . . ?
C46 C41 C42 118.6(4) . . ?
C46 C41 P2 124.8(4) . . ?
C42 C41 P2 116.2(4) . . ?
C43 C42 C41 120.3(5) . . ?
C43 C42 H42A 119.8 . . ?
C41 C42 H42A 119.8 . . ?
C44 C43 C42 120.0(5) . . ?
C44 C43 H43A 120.0 . . ?
C42 C43 H43A 120.0 . . ?
C45 C44 C43 120.1(5) . . ?
C45 C44 H44A 119.9 . . ?
C43 C44 H44A 119.9 . . ?
C44 C45 C46 120.5(5) . . ?
C44 C45 H45A 119.8 . . ?
C46 C45 H45A 119.8 . . ?
C41 C46 C45 120.2(5) . . ?
C41 C46 H46A 119.9 . . ?
C45 C46 H46A 119.9 . . ?
Cl2 C47 Cl1 110.6(6) . . ?
Cl2 C47 H47A 109.5 . . ?
Cl1 C47 H47A 109.5 . . ?
Cl2 C47 H47B 109.5 . . ?
Cl1 C47 H47B 109.5 . . ?
H47A C47 H47B 108.1 . . ?
C49 C48 H48A 109.5 . . ?
C49 C48 H48B 109.5 . . ?
H48A C48 H48B 109.5 . . ?
C49 C48 H48C 109.5 . . ?
H48A C48 H48C 109.5 . . ?
H48B C48 H48C 109.5 . . ?
O2 C49 C48 109.6(11) . . ?
O2 C49 H49A 109.7 . . ?
C48 C49 H49A 109.7 . . ?
O2 C49 H49B 109.7 . . ?
C48 C49 H49B 109.7 . . ?
H49A C49 H49B 108.2 . . ?
C49 O2 C50 109.2(13) . . ?
O2 C50 C51 108.1(10) . . ?
O2 C50 H50A 110.1 . . ?
C51 C50 H50A 110.1 . . ?
O2 C50 H50B 110.1 . . ?
C51 C50 H50B 110.1 . . ?
H50A C50 H50B 108.4 . . ?
C50 C51 H51A 109.5 . . ?
C50 C51 H51B 109.5 . . ?
H51A C51 H51B 109.5 . . ?
C50 C51 H51C 109.5 . . ?
H51A C51 H51C 109.5 . . ?
H51B C51 H51C 109.5 . . ?

loop_
_geom_bond_atom_site_label_1
_geom_bond_atom_site_label_2
_geom_bond_distance
_geom_bond_site_symmetry_2
_geom_bond_publ_flag
Ir1 C1 1.938(6) . ?
Ir1 C2 2.161(6) . ?
Ir1 P2 2.3169(10) . ?
Ir1 P1 2.4091(12) . ?
Ir1 I2 2.7390(4) . ?
Ir1 I1 2.8157(5) . ?
C1 O1 1.020(6) . ?
P1 C3 1.826(5) . ?
P1 C9 1.837(5) . ?
P1 C16 1.848(5) . ?
P2 C41 1.834(5) . ?
P2 C26 1.834(4) . ?
P2 C35 1.835(4) . ?
C2 H2A 0.9800 . ?
C2 H2B 0.9800 . ?
C2 H2C 0.9800 . ?
C3 C8 1.385(6) . ?
C3 C4 1.401(7) . ?
C4 C5 1.387(8) . ?
C4 H4A 0.9500 . ?
C5 C6 1.384(7) . ?
C5 H5A 0.9500 . ?
C6 C7 1.361(7) . ?
C6 H6A 0.9500 . ?
C7 C8 1.395(7) . ?
C7 H7A 0.9500 . ?
C8 H8A 0.9500 . ?
C9 C14 1.390(7) . ?
C9 C10 1.393(7) . ?
C10 C11 1.380(7) . ?
C10 H10A 0.9500 . ?
C11 C12 1.368(8) . ?
C11 H11A 0.9500 . ?
C12 C13 1.392(8) . ?
C12 H12A 0.9500 . ?
C13 C14 1.385(6) . ?
C13 H13A 0.9500 . ?
C14 H14A 0.9500 . ?
C15 C16 1.390(6) . ?
C15 C23 1.430(6) . ?
C15 C25 1.503(6) . ?
C16 C17 1.409(7) . ?
C17 C18 1.380(7) . ?
C17 H17A 0.9500 . ?
C18 C24 1.403(7) . ?
C18 H18A 0.9500 . ?
C19 C20 1.350(8) . ?
C19 C24 1.429(7) . ?
C19 H19A 0.9500 . ?
C20 C21 1.409(7) . ?
C20 H20A 0.9500 . ?
C21 C22 1.370(6) . ?
C21 H21A 0.9500 . ?
C22 C23 1.418(6) . ?
C22 H22A 0.9500 . ?
C23 C24 1.428(7) . ?
C25 C26 1.396(6) . ?
C25 C33 1.430(6) . ?
C26 C27 1.424(6) . ?
C27 C28 1.357(7) . ?
C27 H27A 0.9500 . ?
C28 C34 1.413(7) . ?
C28 H28A 0.9500 . ?
C29 C30 1.377(8) . ?
C29 C34 1.409(7) . ?
C29 H29A 0.9500 . ?
C30 C31 1.406(7) . ?
C30 H30A 0.9500 . ?
C31 C32 1.389(7) . ?
C31 H31A 0.9500 . ?
C32 C33 1.430(6) . ?
C32 H32A 0.9500 . ?
C33 C34 1.411(6) . ?
C35 C40 1.382(7) . ?
C35 C36 1.400(6) . ?
C36 C37 1.394(7) . ?
C36 H36A 0.9500 . ?
C37 C38 1.377(8) . ?
C37 H37A 0.9500 . ?
C38 C39 1.376(8) . ?
C38 H38A 0.9500 . ?
C39 C40 1.404(7) . ?
C39 H39A 0.9500 . ?
C40 H40A 0.9500 . ?
C41 C46 1.383(7) . ?
C41 C42 1.404(7) . ?
C42 C43 1.388(7) . ?
C42 H42A 0.9500 . ?
C43 C44 1.381(8) . ?
C43 H43A 0.9500 . ?
C44 C45 1.366(8) . ?
C44 H44A 0.9500 . ?
C45 C46 1.399(7) . ?
C45 H45A 0.9500 . ?
C46 H46A 0.9500 . ?
C47 Cl2 1.738(10) . ?
C47 Cl1 1.813(13) . ?
C47 H47A 0.9900 . ?
C47 H47B 0.9900 . ?
C48 C49 1.571(15) . ?
C48 H48A 0.9800 . ?
C48 H48B 0.9800 . ?
C48 H48C 0.9800 . ?
C49 O2 1.346(12) . ?
C49 H49A 0.9900 . ?
C49 H49B 0.9900 . ?
O2 C50 1.352(12) . ?
C50 C51 1.579(15) . ?
C50 H50A 0.9900 . ?
C50 H50B 0.9900 . ?
C51 H51A 0.9800 . ?
C51 H51B 0.9800 . ?
C51 H51C 0.9800 . ?

loop_
_geom_torsion_atom_site_label_1
_geom_torsion_atom_site_label_2
_geom_torsion_atom_site_label_3
_geom_torsion_atom_site_label_4
_geom_torsion
_geom_torsion_site_symmetry_1
_geom_torsion_site_symmetry_2
_geom_torsion_site_symmetry_3
_geom_torsion_site_symmetry_4
_geom_torsion_publ_flag
C2 Ir1 C1 O1 -66(3) . . . . ?
P2 Ir1 C1 O1 -153(3) . . . . ?
P1 Ir1 C1 O1 -7(4) . . . . ?
I2 Ir1 C1 O1 23(3) . . . . ?
I1 Ir1 C1 O1 113(3) . . . . ?
C1 Ir1 P1 C3 75.1(9) . . . . ?
C2 Ir1 P1 C3 133.2(2) . . . . ?
P2 Ir1 P1 C3 -137.97(17) . . . . ?
I2 Ir1 P1 C3 45.69(17) . . . . ?
I1 Ir1 P1 C3 -42.54(17) . . . . ?
C1 Ir1 P1 C9 -41.8(9) . . . . ?
C2 Ir1 P1 C9 16.3(2) . . . . ?
P2 Ir1 P1 C9 105.10(17) . . . . ?
I2 Ir1 P1 C9 -71.24(16) . . . . ?
I1 Ir1 P1 C9 -159.46(16) . . . . ?
C1 Ir1 P1 C16 -164.0(9) . . . . ?
C2 Ir1 P1 C16 -105.9(2) . . . . ?
P2 Ir1 P1 C16 -17.10(17) . . . . ?
I2 Ir1 P1 C16 166.56(16) . . . . ?
I1 Ir1 P1 C16 78.34(16) . . . . ?
C1 Ir1 P2 C41 -2.5(2) . . . . ?
C2 Ir1 P2 C41 -83.9(2) . . . . ?
P1 Ir1 P2 C41 -177.05(17) . . . . ?
I2 Ir1 P2 C41 -78.1(5) . . . . ?
I1 Ir1 P2 C41 79.93(17) . . . . ?
C1 Ir1 P2 C26 116.2(2) . . . . ?
C2 Ir1 P2 C26 34.8(2) . . . . ?
P1 Ir1 P2 C26 -58.31(15) . . . . ?
I2 Ir1 P2 C26 40.7(5) . . . . ?
I1 Ir1 P2 C26 -161.33(14) . . . . ?
C1 Ir1 P2 C35 -122.1(2) . . . . ?
C2 Ir1 P2 C35 156.4(2) . . . . ?
P1 Ir1 P2 C35 63.32(17) . . . . ?
I2 Ir1 P2 C35 162.3(4) . . . . ?
I1 Ir1 P2 C35 -39.70(17) . . . . ?
C9 P1 C3 C8 2.0(5) . . . . ?
C16 P1 C3 C8 108.8(4) . . . . ?
Ir1 P1 C3 C8 -123.4(4) . . . . ?
C9 P1 C3 C4 -177.4(4) . . . . ?
C16 P1 C3 C4 -70.5(5) . . . . ?
Ir1 P1 C3 C4 57.2(5) . . . . ?
C8 C3 C4 C5 0.4(8) . . . . ?
P1 C3 C4 C5 179.8(5) . . . . ?
C3 C4 C5 C6 -0.2(10) . . . . ?
C4 C5 C6 C7 0.0(9) . . . . ?
C5 C6 C7 C8 0.0(8) . . . . ?
C4 C3 C8 C7 -0.4(7) . . . . ?
P1 C3 C8 C7 -179.8(4) . . . . ?
C6 C7 C8 C3 0.2(8) . . . . ?
C3 P1 C9 C14 -88.6(4) . . . . ?
C16 P1 C9 C14 163.6(4) . . . . ?
Ir1 P1 C9 C14 34.5(4) . . . . ?
C3 P1 C9 C10 86.0(4) . . . . ?
C16 P1 C9 C10 -21.8(4) . . . . ?
Ir1 P1 C9 C10 -150.9(3) . . . . ?
C14 C9 C10 C11 -2.2(8) . . . . ?
P1 C9 C10 C11 -176.9(4) . . . . ?
C9 C10 C11 C12 0.0(9) . . . . ?
C10 C11 C12 C13 2.0(8) . . . . ?
C11 C12 C13 C14 -1.9(8) . . . . ?
C12 C13 C14 C9 -0.2(7) . . . . ?
C10 C9 C14 C13 2.3(7) . . . . ?
P1 C9 C14 C13 176.9(4) . . . . ?
C23 C15 C16 C17 3.0(6) . . . . ?
C25 C15 C16 C17 -177.2(4) . . . . ?
C23 C15 C16 P1 -175.0(3) . . . . ?
C25 C15 C16 P1 4.8(6) . . . . ?
C3 P1 C16 C15 -174.4(4) . . . . ?
C9 P1 C16 C15 -68.6(4) . . . . ?
Ir1 P1 C16 C15 60.3(4) . . . . ?
C3 P1 C16 C17 7.6(4) . . . . ?
C9 P1 C16 C17 113.3(4) . . . . ?
Ir1 P1 C16 C17 -117.8(3) . . . . ?
C15 C16 C17 C18 -3.6(7) . . . . ?
P1 C16 C17 C18 174.5(4) . . . . ?
C16 C17 C18 C24 1.0(8) . . . . ?
C24 C19 C20 C21 -0.9(8) . . . . ?
C19 C20 C21 C22 -0.8(8) . . . . ?
C20 C21 C22 C23 1.1(7) . . . . ?
C21 C22 C23 C24 0.3(7) . . . . ?
C21 C22 C23 C15 -178.7(4) . . . . ?
C16 C15 C23 C22 179.0(4) . . . . ?
C25 C15 C23 C22 -0.8(6) . . . . ?
C16 C15 C23 C24 0.0(6) . . . . ?
C25 C15 C23 C24 -179.8(4) . . . . ?
C17 C18 C24 C23 2.1(7) . . . . ?
C17 C18 C24 C19 -177.6(5) . . . . ?
C22 C23 C24 C18 178.4(4) . . . . ?
C15 C23 C24 C18 -2.6(7) . . . . ?
C22 C23 C24 C19 -1.9(7) . . . . ?
C15 C23 C24 C19 177.1(4) . . . . ?
C20 C19 C24 C18 -178.0(5) . . . . ?
C20 C19 C24 C23 2.2(8) . . . . ?
C16 C15 C25 C26 -75.1(6) . . . . ?
C23 C15 C25 C26 104.7(5) . . . . ?
C16 C15 C25 C33 107.3(5) . . . . ?
C23 C15 C25 C33 -72.9(5) . . . . ?
C33 C25 C26 C27 -0.1(6) . . . . ?
C15 C25 C26 C27 -177.6(4) . . . . ?
C33 C25 C26 P2 -169.2(3) . . . . ?
C15 C25 C26 P2 13.2(6) . . . . ?
C41 P2 C26 C25 -157.8(3) . . . . ?
C35 P2 C26 C25 -53.4(4) . . . . ?
Ir1 P2 C26 C25 80.0(3) . . . . ?
C41 P2 C26 C27 32.9(4) . . . . ?
C35 P2 C26 C27 137.3(4) . . . . ?
Ir1 P2 C26 C27 -89.3(3) . . . . ?
C25 C26 C27 C28 -0.2(7) . . . . ?
P2 C26 C27 C28 169.1(4) . . . . ?
C26 C27 C28 C34 -1.0(7) . . . . ?
C34 C29 C30 C31 1.1(7) . . . . ?
C29 C30 C31 C32 -2.2(7) . . . . ?
C30 C31 C32 C33 -0.2(7) . . . . ?
C31 C32 C33 C34 3.6(6) . . . . ?
C31 C32 C33 C25 -177.1(4) . . . . ?
C26 C25 C33 C34 1.5(6) . . . . ?
C15 C25 C33 C34 179.1(4) . . . . ?
C26 C25 C33 C32 -177.8(4) . . . . ?
C15 C25 C33 C32 -0.2(6) . . . . ?
C30 C29 C34 C33 2.5(7) . . . . ?
C30 C29 C34 C28 -179.0(4) . . . . ?
C32 C33 C34 C29 -4.8(6) . . . . ?
C25 C33 C34 C29 175.9(4) . . . . ?
C32 C33 C34 C28 176.7(4) . . . . ?
C25 C33 C34 C28 -2.6(6) . . . . ?
C27 C28 C34 C29 -176.1(5) . . . . ?
C27 C28 C34 C33 2.4(7) . . . . ?
C41 P2 C35 C40 -119.8(4) . . . . ?
C26 P2 C35 C40 128.8(4) . . . . ?
Ir1 P2 C35 C40 6.5(5) . . . . ?
C41 P2 C35 C36 57.6(4) . . . . ?
C26 P2 C35 C36 -53.8(4) . . . . ?
Ir1 P2 C35 C36 -176.1(3) . . . . ?
C40 C35 C36 C37 -1.2(7) . . . . ?
P2 C35 C36 C37 -178.8(4) . . . . ?
C35 C36 C37 C38 1.8(7) . . . . ?
C36 C37 C38 C39 -1.2(8) . . . . ?
C37 C38 C39 C40 0.1(8) . . . . ?
C36 C35 C40 C39 0.2(7) . . . . ?
P2 C35 C40 C39 177.5(4) . . . . ?
C38 C39 C40 C35 0.4(8) . . . . ?
C26 P2 C41 C46 24.4(5) . . . . ?
C35 P2 C41 C46 -84.3(4) . . . . ?
Ir1 P2 C41 C46 142.2(4) . . . . ?
C26 P2 C41 C42 -162.5(3) . . . . ?
C35 P2 C41 C42 88.8(4) . . . . ?
Ir1 P2 C41 C42 -44.7(4) . . . . ?
C46 C41 C42 C43 -4.6(7) . . . . ?
P2 C41 C42 C43 -178.2(4) . . . . ?
C41 C42 C43 C44 1.1(7) . . . . ?
C42 C43 C44 C45 2.2(8) . . . . ?
C43 C44 C45 C46 -2.0(8) . . . . ?
C42 C41 C46 C45 4.9(7) . . . . ?
P2 C41 C46 C45 177.8(4) . . . . ?
C44 C45 C46 C41 -1.6(8) . . . . ?
C48 C49 O2 C50 -177.3(13) . . . . ?
C49 O2 C50 C51 -178.2(14) . . . . ?
